data_4312892
loop_
_publ_author_name
'Yue-Peng Cai'
'Cheng-Yong Su'
'Chun-Long Chen'
'Yue-Ming Li'
'Bei-Sheng Kang'
'Albert S. C. Chan'
'Wolfgang Kaim'

_publ_section_title
;
 Formation of Racemate and Mesocate Complexes from an Achiral Tripodal
 Ligand Containing Three Benzimidazole Groups
;
_journal_name_full 'Inorganic Chemistry'
_journal_page_first 163
_journal_page_last 168
_journal_paper_doi 10.1021/ic025934y
_journal_volume 42
_journal_year 2003
_chemical_formula_sum 'C58 H58 Ag2 F6 N14 O6'
_chemical_formula_weight 1376.92
_chemical_name_systematic
; 
 ? 
;
_space_group_IT_number 2
_symmetry_cell_setting triclinic
_symmetry_space_group_name_Hall '-P 1'
_symmetry_space_group_name_H-M 'P -1'
_atom_sites_solution_hydrogens geom
_atom_sites_solution_primary direct
_atom_sites_solution_secondary difmap
_audit_creation_method SHELXL-97
_cell_angle_alpha 75.721(3)
_cell_angle_beta 87.857(3)
_cell_angle_gamma 71.738(3)
_cell_formula_units_Z 1
_cell_length_a 9.3390(12)
_cell_length_b 10.2168(13)
_cell_length_c 16.382(2)
_cell_measurement_temperature 294(2)
_cell_volume 1437.1(3)
_computing_structure_refinement 'SHELXL-97 (Sheldrick, 1997)'
_computing_structure_solution 'SHELXS-97 (Sheldrick, 1990)'
_diffrn_ambient_temperature 294(2)
_diffrn_measured_fraction_theta_full 0.986
_diffrn_measured_fraction_theta_max 0.986
_diffrn_measurement_device_type 'Bruker Smart CCD'
_diffrn_radiation_monochromator graphite
_diffrn_radiation_source 'fine-focus sealed tube'
_diffrn_radiation_type MoK\a
_diffrn_radiation_wavelength 0.71073
_diffrn_reflns_av_R_equivalents 0.0279
_diffrn_reflns_av_sigmaI/netI 0.0715
_diffrn_reflns_limit_h_max 12
_diffrn_reflns_limit_h_min -11
_diffrn_reflns_limit_k_max 13
_diffrn_reflns_limit_k_min -11
_diffrn_reflns_limit_l_max 21
_diffrn_reflns_limit_l_min -16
_diffrn_reflns_number 9924
_diffrn_reflns_theta_full 27.55
_diffrn_reflns_theta_max 27.55
_diffrn_reflns_theta_min 1.28
_exptl_absorpt_coefficient_mu 0.766
_exptl_absorpt_correction_T_max 0.8745
_exptl_absorpt_correction_T_min 0.8029
_exptl_absorpt_correction_type SADABS
_exptl_crystal_colour Colorless
_exptl_crystal_density_diffrn 1.591
_exptl_crystal_density_method 'not measured'
_exptl_crystal_description Block
_exptl_crystal_F_000 700
_exptl_crystal_size_max 0.30
_exptl_crystal_size_mid 0.26
_exptl_crystal_size_min 0.18
_refine_diff_density_max 0.751
_refine_diff_density_min -0.634
_refine_diff_density_rms 0.105
_refine_ls_extinction_coef 0.0010(10)
_refine_ls_extinction_expression Fc^*^=kFc[1+0.001xFc^2^\l^3^/sin(2\q)]^-1/4^
_refine_ls_extinction_method SHELXL
_refine_ls_goodness_of_fit_ref 0.823
_refine_ls_hydrogen_treatment mixed
_refine_ls_matrix_type full
_refine_ls_number_parameters 401
_refine_ls_number_reflns 6546
_refine_ls_number_restraints 3
_refine_ls_restrained_S_all 0.932
_refine_ls_R_factor_all 0.0875
_refine_ls_R_factor_gt 0.0516
_refine_ls_shift/su_max 0.001
_refine_ls_shift/su_mean 0.000
_refine_ls_structure_factor_coef Fsqd
_refine_ls_weighting_details 'calc w=1/[\s^2^(Fo^2^)+(0.1000P)^2^+0.0000P] where P=(Fo^2^+2Fc^2^)/3'
_refine_ls_weighting_scheme calc
_refine_ls_wR_factor_gt 0.1279
_refine_ls_wR_factor_ref 0.1534
_reflns_number_gt 3866
_reflns_number_total 6546
_reflns_threshold_expression >2sigma(I)
_cod_data_source_file ic025934y_s1_2.cif
_cod_data_source_block Ag
_cod_depositor_comments
;
The following automatic conversions were performed:

'_symmetry_cell_setting' value 'Triclinic' changed to 'triclinic'
according to the built-in table from CIF Core dictionary named
'cif_core.dic' version 2.4.1 from 2010-06-29.

Automatic conversion script
Id: cif_fix_values 1646 2011-03-28 12:23:43Z adriana 
;
_cod_original_cell_volume 1437.2(3)
_cod_database_code 4312892

loop_
_symmetry_equiv_pos_as_xyz
'x, y, z'
'-x, -y, -z'

loop_
_atom_site_label
_atom_site_type_symbol
_atom_site_fract_x
_atom_site_fract_y
_atom_site_fract_z
_atom_site_U_iso_or_equiv
_atom_site_adp_type
_atom_site_occupancy
_atom_site_symmetry_multiplicity
_atom_site_calc_flag
_atom_site_refinement_flags
_atom_site_disorder_assembly
_atom_site_disorder_group
Ag1 Ag 0.60496(5) 0.80769(5) 0.53649(2) 0.0581(2) Uani 1 1 d . . .
C1 C 0.5334(5) 1.2732(5) 0.2791(3) 0.0466(11) Uani 1 1 d . . .
H1A H 0.4421 1.3444 0.2616 0.056 Uiso 1 1 calc R . .
C2 C 0.7189(5) 1.1182(5) 0.3564(3) 0.0423(10) Uani 1 1 d . . .
C3 C 0.8198(6) 1.0283(6) 0.4221(3) 0.0550(13) Uani 1 1 d . . .
H3A H 0.7999 1.0303 0.4779 0.066 Uiso 1 1 calc R . .
C4 C 0.9501(6) 0.9363(6) 0.4013(4) 0.0614(14) Uani 1 1 d . . .
H4A H 1.0194 0.8749 0.4440 0.074 Uiso 1 1 calc R . .
C5 C 0.9813(6) 0.9326(6) 0.3176(4) 0.0625(15) Uani 1 1 d . . .
H5A H 1.0705 0.8688 0.3059 0.075 Uiso 1 1 calc R . .
C6 C 0.8829(5) 1.0213(5) 0.2523(3) 0.0478(12) Uani 1 1 d . . .
H6A H 0.9037 1.0195 0.1966 0.057 Uiso 1 1 calc R . .
C7 C 0.7512(5) 1.1135(4) 0.2730(3) 0.0368(10) Uani 1 1 d . . .
C8 C 0.6032(6) 1.2472(5) 0.1338(3) 0.0426(11) Uani 1 1 d . . .
H8A H 0.6865 1.2744 0.1056 0.051 Uiso 1 1 calc R . .
H8B H 0.5122 1.3276 0.1175 0.051 Uiso 1 1 calc R . .
C9 C 0.5861(5) 1.1227(5) 0.1047(3) 0.0404(10) Uani 1 1 d . . .
H9A H 0.5662 1.1515 0.0441 0.048 Uiso 1 1 calc R . .
H9B H 0.6807 1.0455 0.1163 0.048 Uiso 1 1 calc R . .
C10 C 0.4877(6) 0.9264(5) 0.1334(3) 0.0434(11) Uani 1 1 d . . .
H10A H 0.5146 0.9259 0.0757 0.052 Uiso 1 1 calc R . .
H10B H 0.3932 0.9051 0.1419 0.052 Uiso 1 1 calc R . .
C11 C 0.6079(6) 0.8110(5) 0.1919(3) 0.0454(12) Uani 1 1 d . . .
H11A H 0.6304 0.7239 0.1733 0.055 Uiso 1 1 calc R . .
H11B H 0.6993 0.8377 0.1888 0.055 Uiso 1 1 calc R . .
C12 C 0.6174(5) 0.8194(4) 0.3434(3) 0.0404(10) Uani 1 1 d . . .
H12A H 0.6910 0.8645 0.3372 0.049 Uiso 1 1 calc R . .
C13 C 0.4579(5) 0.7169(4) 0.3133(3) 0.0342(9) Uani 1 1 d . . .
C14 C 0.3745(5) 0.6532(5) 0.2774(3) 0.0434(11) Uani 1 1 d . . .
H14A H 0.3797 0.6518 0.2208 0.052 Uiso 1 1 calc R . .
C15 C 0.2822(6) 0.5913(5) 0.3316(3) 0.0495(12) Uani 1 1 d . . .
H15A H 0.2227 0.5482 0.3105 0.059 Uiso 1 1 calc R . .
C16 C 0.2766(6) 0.5923(5) 0.4168(3) 0.0496(12) Uani 1 1 d . . .
H16A H 0.2139 0.5493 0.4509 0.060 Uiso 1 1 calc R . .
C17 C 0.3611(5) 0.6552(5) 0.4517(3) 0.0444(11) Uani 1 1 d . . .
H17A H 0.3570 0.6553 0.5085 0.053 Uiso 1 1 calc R . .
C18 C 0.4528(5) 0.7181(4) 0.3984(3) 0.0365(10) Uani 1 1 d . . .
C19 C 0.3166(5) 1.1674(5) 0.1087(3) 0.0458(11) Uani 1 1 d . . .
H19A H 0.3036 1.1574 0.0523 0.055 Uiso 1 1 calc R . .
H19B H 0.3155 1.2644 0.1038 0.055 Uiso 1 1 calc R . .
C20 C 0.1850(6) 1.1428(6) 0.1597(3) 0.0553(13) Uani 1 1 d . . .
H20A H 0.0921 1.1974 0.1265 0.066 Uiso 1 1 calc R . .
H20B H 0.1930 1.0430 0.1704 0.066 Uiso 1 1 calc R . .
C21 C 0.2804(5) 1.1273(6) 0.3049(3) 0.0501(12) Uani 1 1 d . . .
H21 H 0.3717 1.0572 0.3034 0.120 Uiso 1 1 calc R . .
C22 C 0.0551(5) 1.2800(5) 0.2669(3) 0.0398(10) Uani 1 1 d . . .
C23 C -0.0849(6) 1.3652(5) 0.2280(3) 0.0511(12) Uani 1 1 d . . .
H23A H -0.1110 1.3671 0.1734 0.061 Uiso 1 1 calc R . .
C24 C -0.1816(6) 1.4459(5) 0.2745(4) 0.0609(15) Uani 1 1 d . . .
H24A H -0.2772 1.5021 0.2516 0.073 Uiso 1 1 calc R . .
C25 C -0.1410(6) 1.4461(5) 0.3554(4) 0.0620(15) Uani 1 1 d . . .
H25A H -0.2099 1.5030 0.3848 0.074 Uiso 1 1 calc R . .
C26 C -0.0019(6) 1.3646(5) 0.3930(3) 0.0518(12) Uani 1 1 d . . .
H26A H 0.0248 1.3666 0.4467 0.062 Uiso 1 1 calc R . .
C27 C 0.0974(5) 1.2788(5) 0.3477(3) 0.0416(10) Uani 1 1 d . . .
C28 C 0.1939(8) 0.6090(8) 0.0604(5) 0.0775(19) Uani 1 1 d . . .
C29 C 0.0673(11) 0.7314(12) 0.0822(6) 0.118(4) Uani 1 1 d . . .
N1 N 0.6306(4) 1.2146(4) 0.2247(2) 0.0367(8) Uani 1 1 d . . .
N2 N 0.5800(5) 1.2198(4) 0.3591(3) 0.0492(10) Uani 1 1 d . . .
N3 N 0.5639(4) 0.7840(4) 0.2795(2) 0.0371(8) Uani 1 1 d . . .
N4 N 0.5552(4) 0.7838(4) 0.4157(2) 0.0392(9) Uani 1 1 d . . .
N5 N 0.1759(4) 1.1821(4) 0.2406(2) 0.0434(9) Uani 1 1 d . . .
N6 N 0.7595(4) 0.8173(5) 0.6300(2) 0.0479(10) Uani 1 1 d . . .
N7 N 0.4645(4) 1.0696(4) 0.1451(2) 0.0360(8) Uani 1 1 d . . .
O1 O 0.2904(7) 0.5477(6) 0.1111(5) 0.132(3) Uani 1 1 d . . .
O1W O 0.4177(6) 0.3985(4) -0.0760(3) 0.0802(13) Uani 1 1 d D . .
H1WA H 0.5242 0.3576 -0.0594 0.120 Uiso 1 1 calc RD . .
H1WB H 0.3729 0.4993 -0.0794 0.120 Uiso 1 1 calc RD . .
O2 O 0.1770(7) 0.5948(7) -0.0105(4) 0.117(2) Uani 1 1 d . . .
F1 F -0.0479(12) 0.7998(14) 0.0401(9) 0.130(4) Uani 0.50 1 d P . .
F2 F 0.0198(10) 0.6835(13) 0.1652(6) 0.107(3) Uani 0.50 1 d P . .
F3 F 0.1298(11) 0.8296(8) 0.1001(8) 0.113(3) Uani 0.50 1 d P . .
F1' F -0.063(2) 0.6981(19) 0.0722(12) 0.184(7) Uiso 0.50 1 d P . .
F2' F 0.0643(19) 0.7585(19) 0.1414(12) 0.154(6) Uiso 0.50 1 d P . .
F3' F 0.050(3) 0.836(2) 0.0129(14) 0.203(8) Uiso 0.50 1 d P . .

loop_
_atom_site_aniso_label
_atom_site_aniso_U_11
_atom_site_aniso_U_22
_atom_site_aniso_U_33
_atom_site_aniso_U_23
_atom_site_aniso_U_13
_atom_site_aniso_U_12
Ag1 0.0560(3) 0.0834(3) 0.0374(2) -0.0278(2) -0.00434(17) -0.0146(2)
C1 0.038(3) 0.048(3) 0.054(3) -0.019(2) 0.002(2) -0.008(2)
C2 0.038(2) 0.047(3) 0.046(3) -0.012(2) 0.000(2) -0.018(2)
C3 0.059(3) 0.068(3) 0.046(3) -0.014(3) -0.005(2) -0.032(3)
C4 0.052(3) 0.060(3) 0.065(4) -0.001(3) -0.018(3) -0.015(3)
C5 0.039(3) 0.053(3) 0.087(5) -0.010(3) -0.003(3) -0.008(2)
C6 0.041(3) 0.049(3) 0.055(3) -0.018(2) 0.008(2) -0.013(2)
C7 0.035(2) 0.038(2) 0.042(2) -0.010(2) 0.0032(19) -0.0175(19)
C8 0.050(3) 0.042(2) 0.037(2) -0.005(2) 0.003(2) -0.019(2)
C9 0.049(3) 0.040(2) 0.031(2) -0.0070(19) 0.006(2) -0.014(2)
C10 0.065(3) 0.046(3) 0.026(2) -0.011(2) 0.002(2) -0.025(2)
C11 0.070(3) 0.035(2) 0.029(2) -0.0111(19) 0.010(2) -0.012(2)
C12 0.050(3) 0.041(2) 0.035(2) -0.015(2) 0.003(2) -0.017(2)
C13 0.037(2) 0.031(2) 0.032(2) -0.0067(18) -0.0032(18) -0.0067(18)
C14 0.050(3) 0.041(2) 0.039(3) -0.016(2) -0.001(2) -0.010(2)
C15 0.046(3) 0.045(3) 0.064(3) -0.023(2) -0.003(2) -0.015(2)
C16 0.044(3) 0.049(3) 0.051(3) -0.008(2) 0.010(2) -0.013(2)
C17 0.043(3) 0.049(3) 0.036(2) -0.007(2) 0.001(2) -0.010(2)
C18 0.039(2) 0.035(2) 0.032(2) -0.0075(18) -0.0002(18) -0.0079(19)
C19 0.047(3) 0.060(3) 0.030(2) -0.010(2) -0.002(2) -0.016(2)
C20 0.048(3) 0.088(4) 0.043(3) -0.032(3) 0.001(2) -0.026(3)
C21 0.035(2) 0.074(3) 0.044(3) -0.024(3) -0.003(2) -0.013(2)
C22 0.039(2) 0.044(2) 0.039(2) -0.010(2) 0.003(2) -0.018(2)
C23 0.050(3) 0.049(3) 0.052(3) -0.004(2) -0.008(2) -0.018(2)
C24 0.047(3) 0.044(3) 0.074(4) 0.001(3) -0.007(3) -0.001(2)
C25 0.056(3) 0.048(3) 0.075(4) -0.020(3) 0.011(3) -0.005(3)
C26 0.058(3) 0.051(3) 0.051(3) -0.020(2) 0.011(2) -0.019(3)
C27 0.038(2) 0.051(3) 0.040(3) -0.013(2) 0.005(2) -0.018(2)
C28 0.072(4) 0.098(5) 0.084(5) -0.048(4) 0.012(4) -0.039(4)
C29 0.107(7) 0.162(9) 0.070(5) -0.050(6) -0.035(5) -0.003(7)
N1 0.037(2) 0.0369(19) 0.038(2) -0.0126(16) 0.0045(16) -0.0123(16)
N2 0.046(2) 0.064(3) 0.044(2) -0.024(2) 0.0064(19) -0.019(2)
N3 0.049(2) 0.0353(19) 0.0271(18) -0.0105(15) 0.0031(16) -0.0116(17)
N4 0.047(2) 0.047(2) 0.0281(19) -0.0121(16) 0.0000(16) -0.0174(18)
N5 0.034(2) 0.064(2) 0.037(2) -0.0186(19) 0.0011(16) -0.0173(18)
N6 0.039(2) 0.077(3) 0.031(2) -0.020(2) 0.0009(16) -0.017(2)
N7 0.043(2) 0.0381(19) 0.0290(18) -0.0083(16) 0.0023(16) -0.0154(16)
O1 0.087(4) 0.130(5) 0.168(6) -0.085(5) -0.046(4) 0.025(3)
O1W 0.108(4) 0.060(2) 0.076(3) -0.027(2) -0.001(3) -0.022(2)
O2 0.139(5) 0.162(5) 0.083(4) -0.063(4) 0.037(4) -0.072(4)
F1 0.077(6) 0.140(9) 0.142(9) -0.051(8) -0.064(7) 0.026(7)
F2 0.090(6) 0.151(8) 0.088(7) -0.050(6) 0.053(5) -0.036(6)
F3 0.115(7) 0.058(4) 0.183(10) -0.066(6) -0.030(7) -0.017(5)

loop_
_atom_type_symbol
_atom_type_description
_atom_type_scat_dispersion_real
_atom_type_scat_dispersion_imag
_atom_type_scat_source
C C 0.0033 0.0016 'International Tables Vol C Tables 4.2.6.8 and 6.1.1.4'
H H 0.0000 0.0000 'International Tables Vol C Tables 4.2.6.8 and 6.1.1.4'
N N 0.0061 0.0033 'International Tables Vol C Tables 4.2.6.8 and 6.1.1.4'
O O 0.0106 0.0060 'International Tables Vol C Tables 4.2.6.8 and 6.1.1.4'
F F 0.0171 0.0103 'International Tables Vol C Tables 4.2.6.8 and 6.1.1.4'
Ag Ag -0.8971 1.1015 'International Tables Vol C Tables 4.2.6.8 and 6.1.1.4'

loop_
_geom_angle_atom_site_label_1
_geom_angle_atom_site_label_2
_geom_angle_atom_site_label_3
_geom_angle
_geom_angle_site_symmetry_1
_geom_angle_site_symmetry_3
_geom_angle_publ_flag
N4 Ag1 N6 152.09(15) . . ?
N4 Ag1 N2 115.31(14) . 2_676 ?
N6 Ag1 N2 91.65(14) . 2_676 ?
N2 C1 N1 113.9(4) . . ?
N2 C1 H1A 123.0 . . ?
N1 C1 H1A 123.0 . . ?
C3 C2 N2 129.6(5) . . ?
C3 C2 C7 120.3(4) . . ?
N2 C2 C7 110.1(4) . . ?
C4 C3 C2 117.4(5) . . ?
C4 C3 H3A 121.3 . . ?
C2 C3 H3A 121.3 . . ?
C3 C4 C5 121.7(5) . . ?
C3 C4 H4A 119.1 . . ?
C5 C4 H4A 119.1 . . ?
C6 C5 C4 121.3(5) . . ?
C6 C5 H5A 119.3 . . ?
C4 C5 H5A 119.3 . . ?
C5 C6 C7 117.1(5) . . ?
C5 C6 H6A 121.4 . . ?
C7 C6 H6A 121.4 . . ?
N1 C7 C6 132.4(4) . . ?
N1 C7 C2 105.6(4) . . ?
C6 C7 C2 122.1(4) . . ?
N1 C8 C9 112.8(3) . . ?
N1 C8 H8A 109.0 . . ?
C9 C8 H8A 109.0 . . ?
N1 C8 H8B 109.0 . . ?
C9 C8 H8B 109.0 . . ?
H8A C8 H8B 107.8 . . ?
N7 C9 C8 113.9(4) . . ?
N7 C9 H9A 108.8 . . ?
C8 C9 H9A 108.8 . . ?
N7 C9 H9B 108.8 . . ?
C8 C9 H9B 108.8 . . ?
H9A C9 H9B 107.7 . . ?
N7 C10 C11 114.0(4) . . ?
N7 C10 H10A 108.7 . . ?
C11 C10 H10A 108.7 . . ?
N7 C10 H10B 108.7 . . ?
C11 C10 H10B 108.7 . . ?
H10A C10 H10B 107.6 . . ?
N3 C11 C10 112.9(4) . . ?
N3 C11 H11A 109.0 . . ?
C10 C11 H11A 109.0 . . ?
N3 C11 H11B 109.0 . . ?
C10 C11 H11B 109.0 . . ?
H11A C11 H11B 107.8 . . ?
N4 C12 N3 113.4(4) . . ?
N4 C12 H12A 123.3 . . ?
N3 C12 H12A 123.3 . . ?
C14 C13 C18 122.8(4) . . ?
C14 C13 N3 131.4(4) . . ?
C18 C13 N3 105.7(4) . . ?
C13 C14 C15 115.6(4) . . ?
C13 C14 H14A 122.2 . . ?
C15 C14 H14A 122.2 . . ?
C14 C15 C16 121.7(5) . . ?
C14 C15 H15A 119.1 . . ?
C16 C15 H15A 119.1 . . ?
C17 C16 C15 122.0(5) . . ?
C17 C16 H16A 119.0 . . ?
C15 C16 H16A 119.0 . . ?
C16 C17 C18 116.9(4) . . ?
C16 C17 H17A 121.5 . . ?
C18 C17 H17A 121.5 . . ?
C17 C18 C13 120.9(4) . . ?
C17 C18 N4 130.2(4) . . ?
C13 C18 N4 108.9(4) . . ?
N7 C19 C20 113.9(4) . . ?
N7 C19 H19A 108.8 . . ?
C20 C19 H19A 108.8 . . ?
N7 C19 H19B 108.8 . . ?
C20 C19 H19B 108.8 . . ?
H19A C19 H19B 107.7 . . ?
N5 C20 C19 113.9(4) . . ?
N5 C20 H20A 108.8 . . ?
C19 C20 H20A 108.8 . . ?
N5 C20 H20B 108.8 . . ?
C19 C20 H20B 108.8 . . ?
H20A C20 H20B 107.7 . . ?
N6 C21 N5 113.4(4) 2_676 . ?
N6 C21 H21 123.3 2_676 . ?
N5 C21 H21 123.3 . . ?
N5 C22 C27 105.5(4) . . ?
N5 C22 C23 132.0(4) . . ?
C27 C22 C23 122.5(4) . . ?
C24 C23 C22 116.3(5) . . ?
C24 C23 H23A 121.8 . . ?
C22 C23 H23A 121.8 . . ?
C23 C24 C25 121.8(5) . . ?
C23 C24 H24A 119.1 . . ?
C25 C24 H24A 119.1 . . ?
C26 C25 C24 121.8(5) . . ?
C26 C25 H25A 119.1 . . ?
C24 C25 H25A 119.1 . . ?
C25 C26 C27 117.5(5) . . ?
C25 C26 H26A 121.2 . . ?
C27 C26 H26A 121.2 . . ?
N6 C27 C26 130.5(4) 2_676 . ?
N6 C27 C22 109.6(4) 2_676 . ?
C26 C27 C22 119.9(4) . . ?
O1 C28 O2 130.4(8) . . ?
O1 C28 C29 116.4(7) . . ?
O2 C28 C29 113.2(7) . . ?
F2' C29 F1 111.0(14) . . ?
F2' C29 F3' 117.4(18) . . ?
F1 C29 F3' 52.2(10) . . ?
F2' C29 F1' 108.0(17) . . ?
F1 C29 F1' 49.1(9) . . ?
F3' C29 F1' 98.0(13) . . ?
F2' C29 F3 54.5(11) . . ?
F1 C29 F3 106.6(11) . . ?
F3' C29 F3 72.7(12) . . ?
F1' C29 F3 146.9(11) . . ?
F2' C29 F2 43.0(11) . . ?
F1 C29 F2 105.4(12) . . ?
F3' C29 F2 148.0(13) . . ?
F1' C29 F2 73.5(11) . . ?
F3 C29 F2 97.4(9) . . ?
F2' C29 C28 123.0(12) . . ?
F1 C29 C28 125.6(8) . . ?
F3' C29 C28 102.9(12) . . ?
F1' C29 C28 104.0(10) . . ?
F3 C29 C28 109.0(8) . . ?
F2 C29 C28 109.1(9) . . ?
C1 N1 C7 106.5(4) . . ?
C1 N1 C8 125.3(4) . . ?
C7 N1 C8 128.0(4) . . ?
C1 N2 C2 103.9(4) . . ?
C1 N2 Ag1 118.5(3) . 2_676 ?
C2 N2 Ag1 124.9(3) . 2_676 ?
C12 N3 C13 106.7(4) . . ?
C12 N3 C11 126.6(4) . . ?
C13 N3 C11 126.7(4) . . ?
C12 N4 C18 105.4(4) . . ?
C12 N4 Ag1 128.5(3) . . ?
C18 N4 Ag1 126.0(3) . . ?
C21 N5 C22 106.5(4) . . ?
C21 N5 C20 127.0(4) . . ?
C22 N5 C20 126.4(4) . . ?
C21 N6 C27 105.0(4) 2_676 2_676 ?
C21 N6 Ag1 125.6(3) 2_676 . ?
C27 N6 Ag1 124.7(3) 2_676 . ?
C10 N7 C19 111.0(4) . . ?
C10 N7 C9 109.0(3) . . ?
C19 N7 C9 110.1(3) . . ?
H1WA O1W H1WB 116.4 . . ?
F1' F1 F3' 135.7(18) . . ?
F1' F1 C29 74.0(13) . . ?
F3' F1 C29 69.1(12) . . ?
F2' F2 C29 48.3(12) . . ?
F2' F2 F1' 93.4(15) . . ?
C29 F2 F1' 52.2(7) . . ?
F2' F3 C29 48.1(10) . . ?
F2' F3 F3' 93.5(13) . . ?
C29 F3 F3' 51.6(8) . . ?
F1 F1' C29 56.9(10) . . ?
F1 F1' F2 96.0(14) . . ?
C29 F1' F2 54.3(8) . . ?
F2 F2' C29 88.7(19) . . ?
F2 F2' F3 165(2) . . ?
C29 F2' F3 77.3(16) . . ?
F1 F3' C29 58.6(11) . . ?
F1 F3' F3 98.4(16) . . ?
C29 F3' F3 55.7(11) . . ?

loop_
_geom_bond_atom_site_label_1
_geom_bond_atom_site_label_2
_geom_bond_distance
_geom_bond_site_symmetry_2
_geom_bond_publ_flag
Ag1 N4 2.138(3) . ?
Ag1 N6 2.184(4) . ?
Ag1 N2 2.416(4) 2_676 ?
C1 N2 1.322(6) . ?
C1 N1 1.356(6) . ?
C1 H1A 0.9300 . ?
C2 C3 1.391(7) . ?
C2 N2 1.391(6) . ?
C2 C7 1.397(6) . ?
C3 C4 1.375(8) . ?
C3 H3A 0.9300 . ?
C4 C5 1.398(8) . ?
C4 H4A 0.9300 . ?
C5 C6 1.372(8) . ?
C5 H5A 0.9300 . ?
C6 C7 1.384(6) . ?
C6 H6A 0.9300 . ?
C7 N1 1.377(5) . ?
C8 N1 1.457(6) . ?
C8 C9 1.518(6) . ?
C8 H8A 0.9700 . ?
C8 H8B 0.9700 . ?
C9 N7 1.474(6) . ?
C9 H9A 0.9700 . ?
C9 H9B 0.9700 . ?
C10 N7 1.470(5) . ?
C10 C11 1.504(7) . ?
C10 H10A 0.9700 . ?
C10 H10B 0.9700 . ?
C11 N3 1.462(5) . ?
C11 H11A 0.9700 . ?
C11 H11B 0.9700 . ?
C12 N4 1.319(6) . ?
C12 N3 1.347(5) . ?
C12 H12A 0.9300 . ?
C13 C14 1.385(6) . ?
C13 C18 1.396(6) . ?
C13 N3 1.397(6) . ?
C14 C15 1.392(7) . ?
C14 H14A 0.9300 . ?
C15 C16 1.397(7) . ?
C15 H15A 0.9300 . ?
C16 C17 1.377(7) . ?
C16 H16A 0.9300 . ?
C17 C18 1.386(6) . ?
C17 H17A 0.9300 . ?
C18 N4 1.400(6) . ?
C19 N7 1.471(6) . ?
C19 C20 1.511(7) . ?
C19 H19A 0.9700 . ?
C19 H19B 0.9700 . ?
C20 N5 1.470(6) . ?
C20 H20A 0.9700 . ?
C20 H20B 0.9700 . ?
C21 N6 1.316(6) 2_676 ?
C21 N5 1.348(6) . ?
C21 H21 0.9300 . ?
C22 N5 1.388(6) . ?
C22 C27 1.392(6) . ?
C22 C23 1.396(7) . ?
C23 C24 1.367(8) . ?
C23 H23A 0.9300 . ?
C24 C25 1.392(8) . ?
C24 H24A 0.9300 . ?
C25 C26 1.374(7) . ?
C25 H25A 0.9300 . ?
C26 C27 1.392(6) . ?
C26 H26A 0.9300 . ?
C27 N6 1.386(6) 2_676 ?
C28 O1 1.158(9) . ?
C28 O2 1.226(8) . ?
C28 C29 1.534(11) . ?
C29 F2' 1.068(18) . ?
C29 F1 1.212(11) . ?
C29 F3' 1.33(2) . ?
C29 F1' 1.392(19) . ?
C29 F3 1.399(14) . ?
C29 F2 1.430(14) . ?
N2 Ag1 2.416(4) 2_676 ?
N6 C21 1.316(6) 2_676 ?
N6 C27 1.386(6) 2_676 ?
O1W H1WA 0.9700 . ?
O1W H1WB 0.9700 . ?
F1 F1' 1.094(17) . ?
F1 F3' 1.122(19) . ?
F2 F2' 0.976(16) . ?
F2 F1' 1.69(2) . ?
F3 F2' 1.168(17) . ?
F3 F3' 1.62(2) . ?

loop_
_geom_hbond_atom_site_label_D
_geom_hbond_atom_site_label_H
_geom_hbond_atom_site_label_A
_geom_hbond_distance_DH
_geom_hbond_distance_HA
_geom_hbond_distance_DA
_geom_hbond_angle_DHA
_geom_hbond_site_symmetry_A
O1W H1WA O1 0.97 2.28 2.955(9) 126.1 2_665
O1W H1WB O2 0.97 2.20 2.878(7) 125.8 .
